data_4327923
loop_
_publ_author_name
'Wojciech Bury'
'El\.zbieta Chwojnowska'
'Iwona Justyniak'
'Janusz Lewi\'nski'
'Aneta Affek'
'Ewa Zygad\/lo-Monikowska'
'Joanna B\;ak'
'Zbigniew Florja\'nczyk'

_publ_contact_author
;
   Prof. Janusz Lewi\'nski,
   Department of Chemistry
   Warsaw University of Technology
   Noakowskiego 3,
   PL-00-664 Warszawa
   Poland
;
_publ_contact_author_email lewin@ch.pw.edu.pl
_publ_contact_author_fax '048 22 2347279'
_publ_contact_author_phone '048 22 2347315'
_publ_section_title
;
 Investigations on the Interaction of Dichloroaluminum Carboxylates with
 Lewis Bases and Water: an Efficient Road toward Oxo- and Hydroxoaluminum
 Carboxylate Complexes
;
_journal_name_full 'Inorganic Chemistry'
_journal_page_first 737
_journal_page_last 745
_journal_paper_doi 10.1021/ic2023924
_journal_volume 51
_journal_year 2012
_chemical_formula_sum 'C56 H58 Al4 Cl8 O16'
_chemical_formula_weight 1378.54
_chemical_name_systematic
;
 ?
;
_space_group_IT_number 2
_symmetry_cell_setting triclinic
_symmetry_space_group_name_Hall '-P 1'
_symmetry_space_group_name_H-M 'P -1'
_atom_sites_solution_hydrogens geom
_atom_sites_solution_primary direct
_atom_sites_solution_secondary difmap
_audit_creation_method SHELXL-97
_cell_angle_alpha 99.2950(10)
_cell_angle_beta 102.4920(10)
_cell_angle_gamma 116.0590(10)
_cell_formula_units_Z 2
_cell_length_a 14.3681(3)
_cell_length_b 14.7009(3)
_cell_length_c 20.8981(4)
_cell_measurement_reflns_used 7286
_cell_measurement_temperature 100(2)
_cell_measurement_theta_max 27.485
_cell_measurement_theta_min 0.998
_cell_volume 3702.25(14)
_computing_cell_refinement 'Denzo & Scalepak (Otwinowski, Minor, 1997)'
_computing_data_collection 'Collect (Nonius B.V. 1998)'
_computing_data_reduction 'Denzo & Scalepak (Otwinowski, Minor, 1997)'
_computing_molecular_graphics
;
DIAMOND v2.1 (Brandenburg, 1999)
Ortep-3 for Windows, L.J.Farrugia (1997) J.Appl.Cryst. 30, 565,
ORTEP III (Burnett, Johnson, 1996)
;
_computing_publication_material
;
SHELXL-97 (Sheldrick, 1997),
;
_computing_structure_refinement 'SHELXL-97 (Sheldrick, 1997)'
_computing_structure_solution 'SHELXS-97 (Sheldrick, 1990)'
_diffrn_ambient_temperature 100(2)
_diffrn_measured_fraction_theta_full 0.987
_diffrn_measured_fraction_theta_max 0.987
_diffrn_measurement_device '\k-geometry diffractometr'
_diffrn_measurement_device_type 'Nonius Kappa-CCD'
_diffrn_measurement_method 'area detector \w scans'
_diffrn_radiation_monochromator graphite
_diffrn_radiation_source 'fine-focus sealed tube'
_diffrn_radiation_type MoK\a
_diffrn_radiation_wavelength 0.71073
_diffrn_reflns_av_R_equivalents 0.0340
_diffrn_reflns_av_sigmaI/netI 0.0401
_diffrn_reflns_limit_h_max 15
_diffrn_reflns_limit_h_min -15
_diffrn_reflns_limit_k_max 16
_diffrn_reflns_limit_k_min -16
_diffrn_reflns_limit_l_max 23
_diffrn_reflns_limit_l_min -23
_diffrn_reflns_number 19771
_diffrn_reflns_theta_full 23.26
_diffrn_reflns_theta_max 23.26
_diffrn_reflns_theta_min 3.03
_exptl_absorpt_coefficient_mu 0.407
_exptl_absorpt_correction_type none
_exptl_crystal_colour colorless
_exptl_crystal_density_diffrn 1.237
_exptl_crystal_description prism
_exptl_crystal_F_000 1420
_exptl_crystal_size_max 0.40
_exptl_crystal_size_mid 0.32
_exptl_crystal_size_min 0.22
_refine_diff_density_max 0.922
_refine_diff_density_min -0.884
_refine_diff_density_rms 0.973
_refine_ls_extinction_method none
_refine_ls_goodness_of_fit_ref 1.028
_refine_ls_hydrogen_treatment constr
_refine_ls_matrix_type full
_refine_ls_number_parameters 778
_refine_ls_number_reflns 10502
_refine_ls_number_restraints 24
_refine_ls_restrained_S_all 1.028
_refine_ls_R_factor_all 0.0949
_refine_ls_R_factor_gt 0.0847
_refine_ls_shift/su_max 0.000
_refine_ls_shift/su_mean 0.000
_refine_ls_structure_factor_coef Fsqd
_refine_ls_weighting_details 'calc w=1/[\s^2^(Fo^2^)+(0.1698P)^2^+14.2861P] where P=(Fo^2^+2Fc^2^)/3'
_refine_ls_weighting_scheme calc
_refine_ls_wR_factor_gt 0.1748
_refine_ls_wR_factor_ref 0.2061
_reflns_number_gt 8861
_reflns_number_total 10502
_reflns_threshold_expression I>2sigma(I)
_cod_data_source_file ic2023924_si_002_5.cif
_cod_data_source_block comp4aTHF
_cod_original_cell_volume 3702.24(14)
_cod_database_code 4327923

loop_
_symmetry_equiv_pos_as_xyz
'x, y, z'
'-x, -y, -z'

loop_
_atom_site_label
_atom_site_type_symbol
_atom_site_fract_x
_atom_site_fract_y
_atom_site_fract_z
_atom_site_U_iso_or_equiv
_atom_site_adp_type
_atom_site_occupancy
_atom_site_symmetry_multiplicity
_atom_site_calc_flag
_atom_site_refinement_flags
_atom_site_disorder_assembly
_atom_site_disorder_group
C1 C -0.0677(4) 0.0235(4) 0.3632(2) 0.0211(11) Uani 1 1 d . . .
C2 C -0.0470(4) 0.0709(4) 0.4375(2) 0.0263(11) Uani 1 1 d . . .
C3 C -0.1344(5) 0.0472(5) 0.4617(3) 0.0459(17) Uani 1 1 d . . .
H3 H -0.2068 -0.0013 0.4319 0.055 Uiso 1 1 calc R . .
C4 C -0.1171(6) 0.0934(6) 0.5289(3) 0.059(2) Uani 1 1 d . . .
H4 H -0.1777 0.0801 0.5447 0.071 Uiso 1 1 calc R . .
C5 C -0.0115(5) 0.1593(6) 0.5737(3) 0.0514(18) Uani 1 1 d . . .
H5 H 0.0006 0.1890 0.6206 0.062 Uiso 1 1 calc R . .
C6 C 0.0757(6) 0.1816(7) 0.5498(3) 0.066(2) Uani 1 1 d . . .
H6 H 0.1484 0.2270 0.5801 0.079 Uiso 1 1 calc R . .
C7 C 0.0571(5) 0.1371(6) 0.4804(3) 0.0508(18) Uani 1 1 d . . .
H7 H 0.1171 0.1532 0.4635 0.061 Uiso 1 1 calc R . .
C8 C -0.1617(4) 0.0693(4) 0.2059(2) 0.0226(11) Uani 1 1 d . . .
C9 C -0.1931(5) 0.1469(4) 0.1842(3) 0.0288(12) Uani 1 1 d . . .
C10 C -0.3014(5) 0.1148(5) 0.1495(3) 0.0413(15) Uani 1 1 d . . .
H10 H -0.3563 0.0428 0.1381 0.050 Uiso 1 1 calc R . .
C11 C -0.3287(6) 0.1889(6) 0.1315(4) 0.0520(18) Uani 1 1 d . . .
H11 H -0.4021 0.1677 0.1065 0.062 Uiso 1 1 calc R . .
C12 C -0.2479(6) 0.2945(6) 0.1504(4) 0.0554(19) Uani 1 1 d . . .
H12 H -0.2672 0.3460 0.1406 0.066 Uiso 1 1 calc R . .
C13 C -0.1417(6) 0.3247(5) 0.1828(4) 0.0508(17) Uani 1 1 d . . .
H13 H -0.0872 0.3967 0.1938 0.061 Uiso 1 1 calc R . .
C14 C -0.1122(5) 0.2525(5) 0.1999(3) 0.0361(13) Uani 1 1 d . . .
H14 H -0.0376 0.2741 0.2221 0.043 Uiso 1 1 calc R . .
C15 C 0.0362(4) -0.0453(4) 0.1221(2) 0.0206(11) Uani 1 1 d . . .
C16 C 0.0885(4) -0.0167(4) 0.0690(2) 0.0219(11) Uani 1 1 d . . .
C17 C 0.0729(5) -0.0943(4) 0.0139(3) 0.0323(13) Uani 1 1 d . . .
H17 H 0.0267 -0.1668 0.0091 0.039 Uiso 1 1 calc R . .
C18 C 0.1244(5) -0.0665(5) -0.0346(3) 0.0388(14) Uani 1 1 d . . .
H18 H 0.1137 -0.1204 -0.0720 0.047 Uiso 1 1 calc R . .
C19 C 0.1903(5) 0.0374(4) -0.0290(3) 0.0332(13) Uani 1 1 d . . .
H19 H 0.2260 0.0559 -0.0620 0.040 Uiso 1 1 calc R . .
C20 C 0.2047(5) 0.1157(5) 0.0255(3) 0.0449(16) Uani 1 1 d . . .
H20 H 0.2492 0.1882 0.0293 0.054 Uiso 1 1 calc R . .
C21 C 0.1544(5) 0.0887(5) 0.0745(3) 0.0396(14) Uani 1 1 d . . .
H21 H 0.1653 0.1426 0.1119 0.047 Uiso 1 1 calc R . .
C22 C 0.1142(4) -0.1037(4) 0.2771(2) 0.0213(11) Uani 1 1 d . . .
C23 C 0.2060(4) -0.1073(4) 0.3241(2) 0.0257(11) Uani 1 1 d . . .
C24 C 0.1999(5) -0.2021(5) 0.3291(3) 0.0329(13) Uani 1 1 d . . .
H24 H 0.1376 -0.2670 0.3005 0.039 Uiso 1 1 calc R . .
C25 C 0.2840(5) -0.2033(6) 0.3758(3) 0.0458(16) Uani 1 1 d . . .
H25 H 0.2785 -0.2687 0.3801 0.055 Uiso 1 1 calc R . .
C26 C 0.3758(5) -0.1088(7) 0.4159(3) 0.0510(18) Uani 1 1 d . . .
H26 H 0.4339 -0.1094 0.4475 0.061 Uiso 1 1 calc R . .
C27 C 0.3837(5) -0.0139(6) 0.4105(3) 0.0483(17) Uani 1 1 d . . .
H27 H 0.4474 0.0507 0.4380 0.058 Uiso 1 1 calc R . .
C28 C 0.2986(4) -0.0121(5) 0.3648(3) 0.0361(13) Uani 1 1 d . . .
H28 H 0.3036 0.0534 0.3613 0.043 Uiso 1 1 calc R . .
C29 C -0.2231(4) -0.3136(4) 0.2564(2) 0.0233(11) Uani 1 1 d . . .
C30 C -0.2519(5) -0.3988(4) 0.2912(3) 0.0297(12) Uani 1 1 d . . .
C31 C -0.2040(9) -0.4606(7) 0.2891(5) 0.080(3) Uani 1 1 d . . .
H31 H -0.1534 -0.4508 0.2646 0.096 Uiso 1 1 calc R . .
C32 C -0.2295(13) -0.5384(9) 0.3229(7) 0.123(5) Uani 1 1 d . . .
H32 H -0.1949 -0.5806 0.3222 0.147 Uiso 1 1 calc R . .
C33 C -0.3049(9) -0.5545(7) 0.3575(5) 0.084(3) Uani 1 1 d . . .
H33 H -0.3235 -0.6087 0.3796 0.101 Uiso 1 1 calc R . .
C34 C -0.3517(6) -0.4927(6) 0.3595(4) 0.0561(19) Uani 1 1 d . . .
H34 H -0.4025 -0.5025 0.3838 0.067 Uiso 1 1 calc R . .
C35 C -0.3262(5) -0.4151(5) 0.3265(3) 0.0406(14) Uani 1 1 d . . .
H35 H -0.3602 -0.3724 0.3280 0.049 Uiso 1 1 calc R . .
C36 C -0.3131(4) -0.2703(4) 0.0961(2) 0.0206(11) Uani 1 1 d . . .
C37 C -0.4079(4) -0.3274(4) 0.0325(3) 0.0216(11) Uani 1 1 d . . .
C38 C -0.4027(4) -0.3851(4) -0.0254(2) 0.0254(11) Uani 1 1 d . . .
H38 H -0.3369 -0.3866 -0.0244 0.030 Uiso 1 1 calc R . .
C39 C -0.4928(4) -0.4400(4) -0.0843(3) 0.0298(12) Uani 1 1 d . . .
H39 H -0.4884 -0.4786 -0.1236 0.036 Uiso 1 1 calc R . .
C40 C -0.5884(5) -0.4391(4) -0.0864(3) 0.0349(13) Uani 1 1 d . . .
H40 H -0.6500 -0.4773 -0.1269 0.042 Uiso 1 1 calc R . .
C41 C -0.5953(5) -0.3819(5) -0.0286(3) 0.0368(13) Uani 1 1 d . . .
H41 H -0.6616 -0.3813 -0.0301 0.044 Uiso 1 1 calc R . .
C42 C -0.5056(4) -0.3265(4) 0.0302(3) 0.0285(12) Uani 1 1 d . . .
H42 H -0.5102 -0.2876 0.0693 0.034 Uiso 1 1 calc R . .
C43 C 0.1515(5) 0.2650(5) 0.3268(4) 0.0501(17) Uani 1 1 d . . .
H43A H 0.1041 0.2464 0.3559 0.060 Uiso 1 1 calc R . .
H43B H 0.1276 0.3008 0.2961 0.060 Uiso 1 1 calc R . .
C44 C 0.2677(6) 0.3345(7) 0.3696(5) 0.072(2) Uani 1 1 d . . .
H44A H 0.2772 0.3353 0.4181 0.086 Uiso 1 1 calc R . .
H44B H 0.2935 0.4078 0.3670 0.086 Uiso 1 1 calc R . .
C45 C 0.3316(5) 0.2875(6) 0.3404(4) 0.0569(19) Uani 1 1 d . . .
H45A H 0.3952 0.3427 0.3324 0.068 Uiso 1 1 calc R . .
H45B H 0.3577 0.2537 0.3718 0.068 Uiso 1 1 calc R . .
C46 C 0.2492(5) 0.2069(5) 0.2740(3) 0.0387(14) Uani 1 1 d . . .
H46A H 0.2500 0.2392 0.2359 0.046 Uiso 1 1 calc R . .
H46B H 0.2636 0.1473 0.2626 0.046 Uiso 1 1 calc R . .
C47 C -0.3834(6) -0.0531(5) 0.2750(4) 0.0505(17) Uani 1 1 d . B .
H47A H -0.3149 0.0086 0.3076 0.061 Uiso 1 1 calc R . .
H47B H -0.4092 -0.0324 0.2349 0.061 Uiso 1 1 calc R . .
C48 C -0.4694(6) -0.0946(6) 0.3087(4) 0.061(2) Uani 1 1 d . . .
H48A H -0.4369 -0.0903 0.3567 0.074 Uiso 1 1 calc R A 1
H48B H -0.5105 -0.0554 0.3079 0.074 Uiso 1 1 calc R A 1
C51 C -0.0322(6) -0.3928(5) 0.1492(3) 0.0428(15) Uani 1 1 d . . .
H51A H -0.0666 -0.4254 0.1817 0.051 Uiso 1 1 calc R . .
H51B H 0.0468 -0.3439 0.1737 0.051 Uiso 1 1 calc R . .
C52 C -0.0477(6) -0.4752(5) 0.0906(3) 0.0443(15) Uani 1 1 d . . .
H52A H -0.1162 -0.5423 0.0813 0.053 Uiso 1 1 calc R . .
H52B H 0.0148 -0.4889 0.0990 0.053 Uiso 1 1 calc R . .
C53 C -0.0538(6) -0.4273(6) 0.0324(3) 0.0458(16) Uani 1 1 d . . .
H53A H -0.0905 -0.4824 -0.0125 0.055 Uiso 1 1 calc R . .
H53B H 0.0200 -0.3746 0.0341 0.055 Uiso 1 1 calc R . .
C54 C -0.1208(5) -0.3756(4) 0.0454(3) 0.0294(12) Uani 1 1 d . . .
H54A H -0.1058 -0.3169 0.0245 0.035 Uiso 1 1 calc R . .
H54B H -0.2001 -0.4275 0.0267 0.035 Uiso 1 1 calc R . .
C55 C 0.8409(13) 0.2771(11) 0.4320(8) 0.134(5) Uani 1 1 d . . .
H55A H 0.8893 0.2609 0.4638 0.160 Uiso 1 1 calc R . .
H55B H 0.8707 0.3547 0.4468 0.160 Uiso 1 1 calc R . .
C56 C 0.1153(15) 0.4868(12) 0.3986(7) 0.136(5) Uani 1 1 d . . .
H56A H 0.0765 0.4220 0.3591 0.163 Uiso 1 1 calc R . .
H56B H 0.1877 0.5318 0.3945 0.163 Uiso 1 1 calc R . .
O1 O -0.1033(2) -0.1068(2) 0.21920(15) 0.0174(7) Uani 1 1 d . . .
O2 O 0.0140(3) 0.0525(3) 0.34245(17) 0.0256(8) Uani 1 1 d . . .
O3 O -0.1648(3) -0.0396(3) 0.32585(16) 0.0256(8) Uani 1 1 d . . .
O4 O -0.0621(3) 0.0993(3) 0.23018(18) 0.0258(8) Uani 1 1 d . . .
O5 O -0.2388(3) -0.0214(3) 0.19932(18) 0.0248(8) Uani 1 1 d . . .
O6 O 0.0467(3) 0.0288(3) 0.16811(17) 0.0247(8) Uani 1 1 d . . .
O7 O -0.0142(3) -0.1419(3) 0.11927(17) 0.0224(8) Uani 1 1 d . . .
O8 O 0.1209(3) -0.0158(3) 0.28028(18) 0.0250(8) Uani 1 1 d . . .
O9 O 0.0339(3) -0.1913(3) 0.23777(17) 0.0270(8) Uani 1 1 d . . .
O10 O -0.2509(3) -0.2446(3) 0.27127(17) 0.0255(8) Uani 1 1 d . . .
O11 O -0.1728(3) -0.3166(3) 0.21452(17) 0.0261(8) Uani 1 1 d . . .
O12 O -0.3273(3) -0.2260(3) 0.14779(17) 0.0238(8) Uani 1 1 d . . .
O13 O -0.2254(3) -0.2696(3) 0.09686(16) 0.0212(7) Uani 1 1 d . . .
O14 O 0.1455(3) 0.1716(3) 0.28741(18) 0.0277(8) Uani 1 1 d . . .
O15 O -0.3665(3) -0.1465(3) 0.25327(18) 0.0279(8) Uani 1 1 d . . .
O16 O -0.0846(3) -0.3360(3) 0.12025(17) 0.0228(8) Uani 1 1 d . . .
Cl1 Cl 0.38435(16) 0.49324(17) 0.25257(15) 0.0862(8) Uani 1 1 d . . .
Cl2 Cl 0.12665(15) 0.32410(13) 0.13092(10) 0.0590(5) Uani 1 1 d . . .
Cl3 Cl 0.16870(18) 0.53906(17) 0.25105(11) 0.0722(6) Uani 1 1 d . . .
Cl4 Cl 0.2850(2) 0.57413(17) 0.12004(11) 0.0913(9) Uani 1 1 d . . .
Cl5 Cl 0.8482(4) 0.2428(3) 0.35210(18) 0.1285(13) Uani 1 1 d . . .
Cl6 Cl 0.7160(6) 0.2188(5) 0.4409(3) 0.204(3) Uani 1 1 d . . .
Cl9 Cl 0.0418(4) 0.5544(4) 0.3923(2) 0.1549(16) Uani 1 1 d . . .
Cl10 Cl 0.1357(4) 0.4513(3) 0.4706(2) 0.1506(15) Uani 1 1 d . . .
Al1 Al 0.01524(11) 0.02582(11) 0.25072(7) 0.0183(4) Uani 1 1 d . . .
Al2 Al -0.23086(11) -0.12973(11) 0.23456(7) 0.0186(3) Uani 1 1 d . B .
Al3 Al -0.09515(11) -0.21631(11) 0.17142(7) 0.0177(3) Uani 1 1 d . . .
Al4 Al 0.24133(16) 0.48243(14) 0.18878(10) 0.0436(5) Uani 1 1 d . . .
C49 C -0.5398(6) -0.2048(7) 0.2662(5) 0.047(2) Uani 0.776(10) 1 d PU B 1
H49A H -0.5897 -0.2098 0.2233 0.057 Uiso 0.776(10) 1 calc PR B 1
H49B H -0.5839 -0.2485 0.2912 0.057 Uiso 0.776(10) 1 calc PR B 1
C50 C -0.4583(6) -0.2402(6) 0.2513(5) 0.041(2) Uani 0.776(10) 1 d PU B 1
H50A H -0.4373 -0.2716 0.2864 0.049 Uiso 0.776(10) 1 calc PR B 1
H50B H -0.4906 -0.2929 0.2056 0.049 Uiso 0.776(10) 1 calc PR B 1
C49A C -0.473(2) -0.170(2) 0.3294(14) 0.034(4) Uani 0.224(10) 1 d PU B 2
H49C H -0.5501 -0.2285 0.3129 0.040 Uiso 0.224(10) 1 calc PR B 2
H49D H -0.4487 -0.1480 0.3801 0.040 Uiso 0.224(10) 1 calc PR B 2
C50A C -0.403(2) -0.211(2) 0.3054(14) 0.028(4) Uani 0.224(10) 1 d PU B 2
H50C H -0.4458 -0.2883 0.2823 0.034 Uiso 0.224(10) 1 calc PR B 2
H50D H -0.3393 -0.1956 0.3440 0.034 Uiso 0.224(10) 1 calc PR B 2

loop_
_atom_site_aniso_label
_atom_site_aniso_U_11
_atom_site_aniso_U_22
_atom_site_aniso_U_33
_atom_site_aniso_U_23
_atom_site_aniso_U_13
_atom_site_aniso_U_12
C1 0.022(3) 0.025(3) 0.015(2) 0.003(2) 0.004(2) 0.013(2)
C2 0.028(3) 0.035(3) 0.014(3) 0.004(2) 0.008(2) 0.015(2)
C3 0.028(3) 0.060(4) 0.021(3) -0.007(3) 0.010(3) 0.004(3)
C4 0.038(4) 0.080(5) 0.033(4) -0.003(3) 0.021(3) 0.009(4)
C5 0.044(4) 0.072(5) 0.014(3) -0.007(3) 0.009(3) 0.015(3)
C6 0.030(4) 0.090(6) 0.027(3) -0.016(4) 0.003(3) 0.002(4)
C7 0.025(3) 0.070(5) 0.022(3) -0.008(3) 0.008(3) 0.001(3)
C8 0.032(3) 0.029(3) 0.011(2) 0.005(2) 0.010(2) 0.017(3)
C9 0.037(3) 0.041(3) 0.025(3) 0.015(2) 0.018(2) 0.028(3)
C10 0.043(4) 0.050(4) 0.049(4) 0.025(3) 0.020(3) 0.032(3)
C11 0.049(4) 0.078(5) 0.061(4) 0.040(4) 0.025(4) 0.048(4)
C12 0.074(5) 0.056(4) 0.068(5) 0.040(4) 0.031(4) 0.047(4)
C13 0.061(5) 0.042(4) 0.064(5) 0.031(3) 0.023(4) 0.031(3)
C14 0.045(3) 0.036(3) 0.036(3) 0.017(3) 0.015(3) 0.023(3)
C15 0.019(3) 0.026(3) 0.018(3) 0.008(2) 0.006(2) 0.013(2)
C16 0.021(3) 0.026(3) 0.021(3) 0.010(2) 0.008(2) 0.013(2)
C17 0.034(3) 0.028(3) 0.032(3) 0.010(2) 0.020(3) 0.008(2)
C18 0.044(4) 0.041(3) 0.032(3) 0.007(3) 0.025(3) 0.016(3)
C19 0.040(3) 0.038(3) 0.026(3) 0.016(2) 0.022(3) 0.016(3)
C20 0.055(4) 0.032(3) 0.040(4) 0.017(3) 0.031(3) 0.006(3)
C21 0.050(4) 0.032(3) 0.037(3) 0.012(3) 0.025(3) 0.015(3)
C22 0.023(3) 0.033(3) 0.013(2) 0.008(2) 0.013(2) 0.015(2)
C23 0.020(3) 0.045(3) 0.018(3) 0.009(2) 0.008(2) 0.020(2)
C24 0.028(3) 0.048(3) 0.019(3) -0.002(2) -0.003(2) 0.024(3)
C25 0.051(4) 0.069(4) 0.028(3) 0.008(3) 0.003(3) 0.046(4)
C26 0.036(4) 0.098(6) 0.025(3) 0.009(3) 0.004(3) 0.044(4)
C27 0.029(3) 0.070(5) 0.031(3) 0.006(3) 0.001(3) 0.019(3)
C28 0.024(3) 0.050(4) 0.030(3) 0.010(3) 0.007(2) 0.016(3)
C29 0.019(3) 0.025(3) 0.014(2) 0.002(2) 0.000(2) 0.004(2)
C30 0.041(3) 0.023(3) 0.021(3) 0.008(2) 0.011(2) 0.010(2)
C31 0.150(9) 0.097(6) 0.095(6) 0.081(6) 0.102(7) 0.100(7)
C32 0.242(15) 0.126(9) 0.156(11) 0.117(9) 0.156(12) 0.153(11)
C33 0.144(9) 0.070(5) 0.083(6) 0.059(5) 0.075(7) 0.061(6)
C34 0.060(5) 0.055(4) 0.051(4) 0.031(4) 0.030(4) 0.016(4)
C35 0.040(3) 0.037(3) 0.044(4) 0.023(3) 0.017(3) 0.013(3)
C36 0.027(3) 0.018(2) 0.020(3) 0.008(2) 0.012(2) 0.011(2)
C37 0.020(3) 0.020(2) 0.023(3) 0.009(2) 0.004(2) 0.008(2)
C38 0.031(3) 0.023(3) 0.020(3) 0.006(2) 0.007(2) 0.012(2)
C39 0.034(3) 0.025(3) 0.020(3) 0.003(2) 0.001(2) 0.011(2)
C40 0.033(3) 0.028(3) 0.023(3) 0.001(2) -0.012(2) 0.008(2)
C41 0.026(3) 0.039(3) 0.035(3) 0.003(3) -0.002(3) 0.016(3)
C42 0.029(3) 0.026(3) 0.023(3) 0.003(2) 0.004(2) 0.011(2)
C43 0.042(4) 0.028(3) 0.063(4) -0.008(3) 0.012(3) 0.012(3)
C44 0.040(4) 0.061(5) 0.076(6) -0.020(4) 0.003(4) 0.013(4)
C45 0.031(4) 0.047(4) 0.068(5) 0.002(4) 0.009(3) 0.007(3)
C46 0.028(3) 0.034(3) 0.046(4) 0.010(3) 0.018(3) 0.007(3)
C47 0.049(4) 0.049(4) 0.059(4) 0.010(3) 0.022(3) 0.029(3)
C48 0.061(5) 0.069(5) 0.077(5) 0.026(4) 0.042(4) 0.040(4)
C51 0.068(4) 0.047(4) 0.036(3) 0.019(3) 0.018(3) 0.044(3)
C52 0.061(4) 0.051(4) 0.042(4) 0.013(3) 0.020(3) 0.043(3)
C53 0.064(4) 0.067(4) 0.031(3) 0.015(3) 0.022(3) 0.049(4)
C54 0.037(3) 0.034(3) 0.021(3) 0.006(2) 0.009(2) 0.022(3)
C55 0.192(15) 0.112(9) 0.156(13) 0.057(9) 0.114(12) 0.091(10)
C56 0.210(16) 0.122(10) 0.119(11) 0.040(9) 0.085(11) 0.101(11)
O1 0.0171(17) 0.0211(17) 0.0149(16) 0.0051(13) 0.0053(13) 0.0101(14)
O2 0.0219(19) 0.0331(19) 0.0158(17) 0.0044(15) 0.0102(15) 0.0077(16)
O3 0.022(2) 0.035(2) 0.0150(17) 0.0005(15) 0.0074(15) 0.0109(17)
O4 0.022(2) 0.0235(18) 0.030(2) 0.0076(15) 0.0054(16) 0.0111(15)
O5 0.0218(18) 0.0273(19) 0.0289(19) 0.0090(15) 0.0092(15) 0.0143(16)
O6 0.0271(19) 0.0217(18) 0.0208(18) 0.0064(15) 0.0118(15) 0.0065(15)
O7 0.0271(19) 0.0207(18) 0.0213(18) 0.0064(14) 0.0118(15) 0.0114(15)
O8 0.0182(18) 0.0261(19) 0.029(2) 0.0075(15) 0.0083(15) 0.0097(15)
O9 0.027(2) 0.032(2) 0.0222(19) 0.0024(16) 0.0017(16) 0.0188(17)
O10 0.0225(18) 0.0292(19) 0.0261(19) 0.0135(15) 0.0112(15) 0.0105(16)
O11 0.035(2) 0.0255(18) 0.0200(18) 0.0093(15) 0.0133(16) 0.0141(16)
O12 0.0185(18) 0.0308(19) 0.0177(18) 0.0021(15) 0.0025(14) 0.0117(15)
O13 0.0195(18) 0.0230(17) 0.0181(17) 0.0017(14) 0.0040(14) 0.0104(14)
O14 0.0234(19) 0.0218(18) 0.032(2) 0.0039(15) 0.0118(16) 0.0058(15)
O15 0.0188(18) 0.035(2) 0.0267(19) 0.0043(16) 0.0093(15) 0.0108(16)
O16 0.0289(19) 0.0255(18) 0.0182(17) 0.0065(14) 0.0068(15) 0.0173(16)
Cl1 0.0402(10) 0.0586(12) 0.134(2) 0.0346(13) -0.0011(12) 0.0139(9)
Cl2 0.0587(11) 0.0383(9) 0.0575(11) 0.0007(8) 0.0205(9) 0.0088(8)
Cl3 0.0730(13) 0.0682(12) 0.0687(13) -0.0067(10) 0.0218(11) 0.0387(11)
Cl4 0.1018(18) 0.0611(13) 0.0497(12) 0.0156(10) 0.0163(11) -0.0072(12)
Cl5 0.207(4) 0.102(2) 0.114(2) 0.0472(19) 0.080(3) 0.091(3)
Cl6 0.305(7) 0.231(6) 0.228(6) 0.150(5) 0.191(6) 0.183(6)
Cl9 0.208(5) 0.157(3) 0.153(4) 0.056(3) 0.088(3) 0.116(3)
Cl10 0.220(5) 0.141(3) 0.126(3) 0.050(2) 0.076(3) 0.105(3)
Al1 0.0177(7) 0.0202(7) 0.0152(7) 0.0041(6) 0.0064(6) 0.0077(6)
Al2 0.0175(7) 0.0215(7) 0.0151(7) 0.0036(6) 0.0059(6) 0.0085(6)
Al3 0.0185(8) 0.0199(7) 0.0146(7) 0.0047(6) 0.0055(6) 0.0094(6)
Al4 0.0419(11) 0.0337(10) 0.0432(11) 0.0075(8) 0.0078(9) 0.0127(8)
C49 0.021(4) 0.057(5) 0.052(4) 0.001(4) 0.020(3) 0.010(3)
C50 0.028(4) 0.036(4) 0.054(5) 0.005(3) 0.022(3) 0.011(3)
C49A 0.030(7) 0.042(7) 0.042(7) 0.021(7) 0.020(6) 0.022(6)
C50A 0.026(7) 0.039(7) 0.039(7) 0.019(6) 0.027(6) 0.022(6)

loop_
_atom_type_symbol
_atom_type_description
_atom_type_scat_dispersion_real
_atom_type_scat_dispersion_imag
_atom_type_scat_source
C C 0.0033 0.0016 'International Tables Vol C Tables 4.2.6.8 and 6.1.1.4'
H H 0.0000 0.0000 'International Tables Vol C Tables 4.2.6.8 and 6.1.1.4'
O O 0.0106 0.0060 'International Tables Vol C Tables 4.2.6.8 and 6.1.1.4'
Cl Cl 0.1484 0.1585 'International Tables Vol C Tables 4.2.6.8 and 6.1.1.4'
Al Al 0.0645 0.0514 'International Tables Vol C Tables 4.2.6.8 and 6.1.1.4'

loop_
_geom_angle_atom_site_label_1
_geom_angle_atom_site_label_2
_geom_angle_atom_site_label_3
_geom_angle
O3 C1 O2 124.6(4)
O3 C1 C2 118.0(4)
O2 C1 C2 117.3(4)
C7 C2 C3 120.3(5)
C7 C2 C1 120.1(5)
C3 C2 C1 119.5(5)
C4 C3 C2 120.2(6)
C4 C3 H3 119.9
C2 C3 H3 119.9
C3 C4 C5 120.2(6)
C3 C4 H4 119.9
C5 C4 H4 119.9
C6 C5 C4 119.6(6)
C6 C5 H5 120.2
C4 C5 H5 120.2
C5 C6 C7 119.8(6)
C5 C6 H6 120.1
C7 C6 H6 120.1
C2 C7 C6 119.8(6)
C2 C7 H7 120.1
C6 C7 H7 120.1
O4 C8 O5 125.0(4)
O4 C8 C9 117.9(5)
O5 C8 C9 117.1(5)
C10 C9 C14 120.2(5)
C10 C9 C8 120.5(5)
C14 C9 C8 119.3(5)
C9 C10 C11 119.3(6)
C9 C10 H10 120.4
C11 C10 H10 120.4
C10 C11 C12 119.6(6)
C10 C11 H11 120.2
C12 C11 H11 120.2
C13 C12 C11 120.7(6)
C13 C12 H12 119.7
C11 C12 H12 119.7
C12 C13 C14 120.8(6)
C12 C13 H13 119.6
C14 C13 H13 119.6
C13 C14 C9 119.3(6)
C13 C14 H14 120.3
C9 C14 H14 120.3
O6 C15 O7 123.9(4)
O6 C15 C16 117.8(4)
O7 C15 C16 118.2(4)
C17 C16 C21 119.1(5)
C17 C16 C15 120.9(4)
C21 C16 C15 120.0(5)
C16 C17 C18 120.3(5)
C16 C17 H17 119.8
C18 C17 H17 119.8
C19 C18 C17 120.7(5)
C19 C18 H18 119.7
C17 C18 H18 119.7
C18 C19 C20 119.3(5)
C18 C19 H19 120.3
C20 C19 H19 120.3
C21 C20 C19 120.4(5)
C21 C20 H20 119.8
C19 C20 H20 119.8
C16 C21 C20 120.2(5)
C16 C21 H21 119.9
C20 C21 H21 119.9
O8 C22 O9 124.9(4)
O8 C22 C23 117.9(5)
O9 C22 C23 117.3(4)
C24 C23 C28 119.8(5)
C24 C23 C22 121.6(5)
C28 C23 C22 118.6(5)
C23 C24 C25 120.5(6)
C23 C24 H24 119.8
C25 C24 H24 119.8
C26 C25 C24 119.6(6)
C26 C25 H25 120.2
C24 C25 H25 120.2
C27 C26 C25 120.5(6)
C27 C26 H26 119.8
C25 C26 H26 119.8
C26 C27 C28 120.2(6)
C26 C27 H27 119.9
C28 C27 H27 119.9
C27 C28 C23 119.4(6)
C27 C28 H28 120.3
C23 C28 H28 120.3
O11 C29 O10 125.1(4)
O11 C29 C30 117.1(5)
O10 C29 C30 117.8(4)
C31 C30 C35 119.2(5)
C31 C30 C29 120.1(5)
C35 C30 C29 120.7(5)
C30 C31 C32 119.8(7)
C30 C31 H31 120.1
C32 C31 H31 120.1
C33 C32 C31 120.4(8)
C33 C32 H32 119.8
C31 C32 H32 119.8
C34 C33 C32 119.4(7)
C34 C33 H33 120.3
C32 C33 H33 120.3
C33 C34 C35 120.4(7)
C33 C34 H34 119.8
C35 C34 H34 119.8
C34 C35 C30 120.9(6)
C34 C35 H35 119.6
C30 C35 H35 119.6
O13 C36 O12 124.0(4)
O13 C36 C37 119.3(4)
O12 C36 C37 116.7(4)
C38 C37 C42 119.1(5)
C38 C37 C36 120.8(4)
C42 C37 C36 120.0(5)
C39 C38 C37 120.3(5)
C39 C38 H38 119.8
C37 C38 H38 119.8
C40 C39 C38 120.4(5)
C40 C39 H39 119.8
C38 C39 H39 119.8
C39 C40 C41 120.1(5)
C39 C40 H40 119.9
C41 C40 H40 119.9
C42 C41 C40 119.8(5)
C42 C41 H41 120.1
C40 C41 H41 120.1
C41 C42 C37 120.2(5)
C41 C42 H42 119.9
C37 C42 H42 119.9
O14 C43 C44 106.1(5)
O14 C43 H43A 110.5
C44 C43 H43A 110.5
O14 C43 H43B 110.5
C44 C43 H43B 110.5
H43A C43 H43B 108.7
C43 C44 C45 105.8(6)
C43 C44 H44A 110.6
C45 C44 H44A 110.6
C43 C44 H44B 110.6
C45 C44 H44B 110.6
H44A C44 H44B 108.7
C46 C45 C44 103.7(6)
C46 C45 H45A 111.0
C44 C45 H45A 111.0
C46 C45 H45B 111.0
C44 C45 H45B 111.0
H45A C45 H45B 109.0
O14 C46 C45 103.4(5)
O14 C46 H46A 111.1
C45 C46 H46A 111.1
O14 C46 H46B 111.1
C45 C46 H46B 111.1
H46A C46 H46B 109.0
C48 C47 O15 103.0(5)
C48 C47 H47A 111.2
O15 C47 H47A 111.2
C48 C47 H47B 111.2
O15 C47 H47B 111.2
H47A C47 H47B 109.1
C49A C48 C49 57.4(14)
C49A C48 C47 112.9(12)
C49 C48 C47 102.5(6)
C49A C48 H48A 54.7
C49 C48 H48A 111.3
C47 C48 H48A 111.3
C49A C48 H48B 135.8
C49 C48 H48B 111.3
C47 C48 H48B 111.3
H48A C48 H48B 109.2
O16 C51 C52 106.2(5)
O16 C51 H51A 110.5
C52 C51 H51A 110.5
O16 C51 H51B 110.5
C52 C51 H51B 110.5
H51A C51 H51B 108.7
C51 C52 C53 102.9(5)
C51 C52 H52A 111.2
C53 C52 H52A 111.2
C51 C52 H52B 111.2
C53 C52 H52B 111.2
H52A C52 H52B 109.1
C52 C53 C54 102.4(5)
C52 C53 H53A 111.3
C54 C53 H53A 111.3
C52 C53 H53B 111.3
C54 C53 H53B 111.3
H53A C53 H53B 109.2
O16 C54 C53 103.5(4)
O16 C54 H54A 111.1
C53 C54 H54A 111.1
O16 C54 H54B 111.1
C53 C54 H54B 111.1
H54A C54 H54B 109.0
Cl6 C55 Cl5 116.8(10)
Cl6 C55 H55A 108.1
Cl5 C55 H55A 108.1
Cl6 C55 H55B 108.1
Cl5 C55 H55B 108.1
H55A C55 H55B 107.3
Cl10 C56 Cl9 116.3(8)
Cl10 C56 H56A 108.2
Cl9 C56 H56A 108.2
Cl10 C56 H56B 108.2
Cl9 C56 H56B 108.2
H56A C56 H56B 107.4
Al3 O1 Al1 120.03(17)
Al3 O1 Al2 119.81(18)
Al1 O1 Al2 120.16(17)
C1 O2 Al1 128.1(3)
C1 O3 Al2 134.1(3)
C8 O4 Al1 132.6(3)
C8 O5 Al2 128.4(3)
C15 O6 Al1 129.5(3)
C15 O7 Al3 134.0(3)
C22 O8 Al1 132.7(3)
C22 O9 Al3 128.6(3)
C29 O10 Al2 128.2(3)
C29 O11 Al3 133.0(3)
C36 O12 Al2 133.3(3)
C36 O13 Al3 129.5(3)
C43 O14 C46 105.9(4)
C43 O14 Al1 126.8(3)
C46 O14 Al1 127.1(3)
C50 O15 C47 109.2(5)
C50 O15 C50A 43.3(10)
C47 O15 C50A 102.7(9)
C50 O15 Al2 128.5(4)
C47 O15 Al2 122.3(3)
C50A O15 Al2 116.9(8)
C54 O16 C51 108.5(4)
C54 O16 Al3 124.3(3)
C51 O16 Al3 127.1(3)
O1 Al1 O6 96.85(15)
O1 Al1 O4 96.84(15)
O6 Al1 O4 89.61(16)
O1 Al1 O8 96.39(15)
O6 Al1 O8 89.72(16)
O4 Al1 O8 166.74(16)
O1 Al1 O2 96.12(15)
O6 Al1 O2 166.93(16)
O4 Al1 O2 90.45(16)
O8 Al1 O2 87.24(16)
O1 Al1 O14 178.78(16)
O6 Al1 O14 84.36(15)
O4 Al1 O14 83.37(15)
O8 Al1 O14 83.38(15)
O2 Al1 O14 82.67(15)
O1 Al2 O12 97.36(15)
O1 Al2 O3 95.95(15)
O12 Al2 O3 166.68(16)
O1 Al2 O5 94.87(15)
O12 Al2 O5 87.27(16)
O3 Al2 O5 92.16(16)
O1 Al2 O10 96.55(15)
O12 Al2 O10 90.18(16)
O3 Al2 O10 87.76(16)
O5 Al2 O10 168.53(16)
O1 Al2 O15 176.96(16)
O12 Al2 O15 84.69(15)
O3 Al2 O15 82.04(15)
O5 Al2 O15 82.95(15)
O10 Al2 O15 85.68(15)
O1 Al3 O7 96.71(15)
O1 Al3 O13 96.98(15)
O7 Al3 O13 89.16(15)
O1 Al3 O9 95.28(15)
O7 Al3 O9 91.98(16)
O13 Al3 O9 167.47(16)
O1 Al3 O11 96.01(15)
O7 Al3 O11 167.23(16)
O13 Al3 O11 90.39(15)
O9 Al3 O11 85.76(16)
O1 Al3 O16 179.19(16)
O7 Al3 O16 83.47(14)
O13 Al3 O16 83.81(14)
O9 Al3 O16 83.92(15)
O11 Al3 O16 83.80(15)
Cl2 Al4 Cl3 108.46(12)
Cl2 Al4 Cl1 111.07(12)
Cl3 Al4 Cl1 108.83(14)
Cl2 Al4 Cl4 108.68(12)
Cl3 Al4 Cl4 110.84(14)
Cl1 Al4 Cl4 108.96(13)
C48 C49 C50 103.8(6)
C48 C49 H49A 111.0
C50 C49 H49A 111.0
C48 C49 H49B 111.0
C50 C49 H49B 111.0
H49A C49 H49B 109.0
O15 C50 C49 104.9(6)
O15 C50 H50A 110.8
C49 C50 H50A 110.8
O15 C50 H50B 110.8
C49 C50 H50B 110.8
H50A C50 H50B 108.9
C48 C49A C50A 112.8(19)
C48 C49A H49C 109.0
C50A C49A H49C 109.0
C48 C49A H49D 109.0
C50A C49A H49D 109.0
H49C C49A H49D 107.8
C49A C50A O15 101.8(16)
C49A C50A H50C 111.4
O15 C50A H50C 111.4
C49A C50A H50D 111.4
O15 C50A H50D 111.4
H50C C50A H50D 109.3

loop_
_geom_bond_atom_site_label_1
_geom_bond_atom_site_label_2
_geom_bond_distance
C1 O3 1.254(6)
C1 O2 1.260(6)
C1 C2 1.501(7)
C2 C7 1.360(8)
C2 C3 1.379(8)
C3 C4 1.374(9)
C3 H3 0.9500
C4 C5 1.385(10)
C4 H4 0.9500
C5 C6 1.375(10)
C5 H5 0.9500
C6 C7 1.406(9)
C6 H6 0.9500
C7 H7 0.9500
C8 O4 1.249(6)
C8 O5 1.266(6)
C8 C9 1.496(7)
C9 C10 1.388(8)
C9 C14 1.398(8)
C10 C11 1.388(9)
C10 H10 0.9500
C11 C12 1.391(11)
C11 H11 0.9500
C12 C13 1.357(10)
C12 H12 0.9500
C13 C14 1.373(8)
C13 H13 0.9500
C14 H14 0.9500
C15 O6 1.260(6)
C15 O7 1.263(6)
C15 C16 1.484(7)
C16 C17 1.385(8)
C16 C21 1.385(8)
C17 C18 1.391(8)
C17 H17 0.9500
C18 C19 1.366(8)
C18 H18 0.9500
C19 C20 1.390(8)
C19 H19 0.9500
C20 C21 1.388(8)
C20 H20 0.9500
C21 H21 0.9500
C22 O8 1.243(6)
C22 O9 1.268(6)
C22 C23 1.491(7)
C23 C24 1.380(8)
C23 C28 1.394(8)
C24 C25 1.388(8)
C24 H24 0.9500
C25 C26 1.381(10)
C25 H25 0.9500
C26 C27 1.375(10)
C26 H26 0.9500
C27 C28 1.392(9)
C27 H27 0.9500
C28 H28 0.9500
C29 O11 1.257(6)
C29 O10 1.263(6)
C29 C30 1.495(7)
C30 C31 1.360(9)
C30 C35 1.384(8)
C31 C32 1.397(11)
C31 H31 0.9500
C32 C33 1.387(13)
C32 H32 0.9500
C33 C34 1.348(12)
C33 H33 0.9500
C34 C35 1.383(9)
C34 H34 0.9500
C35 H35 0.9500
C36 O13 1.252(6)
C36 O12 1.271(6)
C36 C37 1.476(7)
C37 C38 1.398(7)
C37 C42 1.400(7)
C38 C39 1.384(7)
C38 H38 0.9500
C39 C40 1.370(8)
C39 H39 0.9500
C40 C41 1.405(8)
C40 H40 0.9500
C41 C42 1.380(8)
C41 H41 0.9500
C42 H42 0.9500
C43 O14 1.438(7)
C43 C44 1.481(10)
C43 H43A 0.9900
C43 H43B 0.9900
C44 C45 1.535(11)
C44 H44A 0.9900
C44 H44B 0.9900
C45 C46 1.502(9)
C45 H45A 0.9900
C45 H45B 0.9900
C46 O14 1.455(7)
C46 H46A 0.9900
C46 H46B 0.9900
C47 C48 1.501(10)
C47 O15 1.512(7)
C47 H47A 0.9900
C47 H47B 0.9900
C48 C49A 1.24(3)
C48 C49 1.463(11)
C48 H48A 0.9900
C48 H48B 0.9900
C51 O16 1.466(6)
C51 C52 1.476(9)
C51 H51A 0.9900
C51 H51B 0.9900
C52 C53 1.506(9)
C52 H52A 0.9900
C52 H52B 0.9900
C53 C54 1.507(8)
C53 H53A 0.9900
C53 H53B 0.9900
C54 O16 1.465(6)
C54 H54A 0.9900
C54 H54B 0.9900
C55 Cl6 1.683(15)
C55 Cl5 1.705(13)
C55 H55A 0.9900
C55 H55B 0.9900
C56 Cl10 1.678(14)
C56 Cl9 1.740(15)
C56 H56A 0.9900
C56 H56B 0.9900
O1 Al3 1.817(3)
O1 Al1 1.821(3)
O1 Al2 1.823(3)
O2 Al1 1.899(3)
O3 Al2 1.895(3)
O4 Al1 1.893(4)
O5 Al2 1.896(4)
O6 Al1 1.893(4)
O7 Al3 1.885(3)
O8 Al1 1.896(4)
O9 Al3 1.902(4)
O10 Al2 1.900(3)
O11 Al3 1.910(3)
O12 Al2 1.890(3)
O13 Al3 1.897(3)
O14 Al1 2.002(4)
O15 C50 1.414(8)
O15 C50A 1.58(2)
O15 Al2 1.987(4)
O16 Al3 1.990(3)
Cl1 Al4 2.118(3)
Cl2 Al4 2.110(2)
Cl3 Al4 2.116(3)
Cl4 Al4 2.133(3)
C49 C50 1.543(11)
C49 H49A 0.9900
C49 H49B 0.9900
C50 H50A 0.9900
C50 H50B 0.9900
C49A C50A 1.51(3)
C49A H49C 0.9900
C49A H49D 0.9900
C50A H50C 0.9900
C50A H50D 0.9900
